data_7029548
loop_
_publ_author_name
'Fan, Liming'
'Zhang, Xiutang'
'Zhang, Wei'
'Ding, Yuanshuai'
'Fan, Weiliu'
'Sun, Liming'
'Pang, Yue'
'Zhao, Xian'

_publ_section_title
;
 Syntheses, crystal structures and UV-visible absorption properties of
 five metal-organic frameworks constructed from
 terphenyl-2,5,2',5'-tetracarboxylic acid and bis(imidazole) bridging
 ligands.
;
_journal_issue 18
_journal_name_full 'Dalton transactions (Cambridge, England : 2003)'
_journal_page_first 6701
_journal_page_last 6710
_journal_paper_doi 10.1039/c3dt53379d
_journal_volume 43
_journal_year 2014
_chemical_formula_moiety 'C25 H21 Mn N4 O5'
_chemical_formula_sum 'C25 H21 Mn N4 O5'
_chemical_formula_weight 512.40
_chemical_name_systematic
; 
 ? 
;
_space_group_IT_number 15
_symmetry_cell_setting monoclinic
_symmetry_space_group_name_Hall '-C 2yc'
_symmetry_space_group_name_H-M 'C 1 2/c 1'
_atom_sites_solution_hydrogens geom
_atom_sites_solution_primary direct
_atom_sites_solution_secondary difmap
_audit_creation_method SHELXL-97
_cell_angle_alpha 90.00
_cell_angle_beta 101.6790(10)
_cell_angle_gamma 90.00
_cell_formula_units_Z 8
_cell_length_a 16.3353(12)
_cell_length_b 16.0464(12)
_cell_length_c 18.4433(15)
_cell_measurement_reflns_used 5003
_cell_measurement_temperature 296(2)
_cell_measurement_theta_max 27.39
_cell_measurement_theta_min 2.26
_cell_volume 4734.3(6)
_computing_cell_refinement 'Bruker SMART'
_computing_data_collection 'Bruker SMART'
_computing_data_reduction 'Bruker SAINT'
_computing_molecular_graphics 'Bruker SHELXTL'
_computing_publication_material 'Bruker SHELXTL'
_computing_structure_refinement 'SHELXL-97 (Sheldrick, 1997)'
_computing_structure_solution 'SHELXS-97 (Sheldrick, 1990)'
_diffrn_ambient_temperature 296(2)
_diffrn_measured_fraction_theta_full 0.999
_diffrn_measured_fraction_theta_max 0.999
_diffrn_measurement_device_type 'Bruker APEXII CCD'
_diffrn_measurement_method 'phi and omega scans'
_diffrn_radiation_monochromator graphite
_diffrn_radiation_source 'fine-focus sealed tube'
_diffrn_radiation_type MoK\a
_diffrn_radiation_wavelength 0.71073
_diffrn_reflns_av_sigmaI/netI 0.0273
_diffrn_reflns_av_unetI/netI 0.0239
_diffrn_reflns_limit_h_max 14
_diffrn_reflns_limit_h_min -19
_diffrn_reflns_limit_k_max 18
_diffrn_reflns_limit_k_min -19
_diffrn_reflns_limit_l_max 21
_diffrn_reflns_limit_l_min -18
_diffrn_reflns_number 11955
_diffrn_reflns_theta_full 25.00
_diffrn_reflns_theta_max 25.00
_diffrn_reflns_theta_min 1.80
_diffrn_standards_number 0
_exptl_absorpt_coefficient_mu 0.602
_exptl_absorpt_correction_T_max 0.8036
_exptl_absorpt_correction_T_min 0.7734
_exptl_absorpt_correction_type multi-scan
_exptl_absorpt_process_details '(SADABS; Bruker, 2001)'
_exptl_crystal_colour colorless
_exptl_crystal_density_diffrn 1.438
_exptl_crystal_density_method 'not measured'
_exptl_crystal_description block
_exptl_crystal_F_000 2112
_exptl_crystal_size_max 0.45
_exptl_crystal_size_mid 0.41
_exptl_crystal_size_min 0.38
_refine_diff_density_max 0.396
_refine_diff_density_min -0.190
_refine_diff_density_rms 0.047
_refine_ls_extinction_method none
_refine_ls_goodness_of_fit_ref 0.999
_refine_ls_hydrogen_treatment mixed
_refine_ls_matrix_type full
_refine_ls_number_parameters 322
_refine_ls_number_reflns 4167
_refine_ls_number_restraints 5
_refine_ls_restrained_S_all 0.999
_refine_ls_R_factor_all 0.0427
_refine_ls_R_factor_gt 0.0328
_refine_ls_shift/su_max 0.001
_refine_ls_shift/su_mean 0.000
_refine_ls_structure_factor_coef Fsqd
_refine_ls_weighting_details 'calc w=1/[\s^2^(Fo^2^)+(0.0550P)^2^+2.6246P] where P=(Fo^2^+2Fc^2^)/3'
_refine_ls_weighting_scheme calc
_refine_ls_wR_factor_gt 0.0857
_refine_ls_wR_factor_ref 0.0928
_reflns_number_gt 3473
_reflns_number_total 4167
_reflns_threshold_expression >2sigma(I)
_cod_data_source_file c3dt53379d2.cif
_cod_data_source_block z
_cod_depositor_comments
;
The following automatic conversions were performed:

'_symmetry_cell_setting' value 'Monoclinic' changed to 'monoclinic'
according to
/usr/data/users/saulius/crontab/automatic-downloads/rss-feeds/RSC/lib/dictionaries/cif_core.dic
dictionary named 'cif_core.dic' version 2.4.2 from 2011-04-26.

Automatic conversion script
Id: cif_fix_values 2281 2013-09-26 08:29:07Z andrius 
;
_cod_original_sg_symbol_H-M C2/c
_cod_database_code 7029548

loop_
_symmetry_equiv_pos_as_xyz
'x, y, z'
'-x, y, -z+1/2'
'x+1/2, y+1/2, z'
'-x+1/2, y+1/2, -z+1/2'
'-x, -y, -z'
'x, -y, z-1/2'
'-x+1/2, -y+1/2, -z'
'x+1/2, -y+1/2, z-1/2'

loop_
_atom_site_label
_atom_site_type_symbol
_atom_site_fract_x
_atom_site_fract_y
_atom_site_fract_z
_atom_site_U_iso_or_equiv
_atom_site_adp_type
_atom_site_occupancy
_atom_site_symmetry_multiplicity
_atom_site_calc_flag
_atom_site_refinement_flags
C2 C 0.70401(12) 0.13995(12) 0.77025(10) 0.0301(4) Uani 1 1 d .
C3 C 0.78841(11) 0.12569(11) 0.77599(10) 0.0282(4) Uani 1 1 d .
H3 H 0.8260 0.1526 0.8132 0.034 Uiso 1 1 calc R
C4 C 0.81946(11) 0.07260(11) 0.72817(10) 0.0268(4) Uani 1 1 d .
C5 C 0.76133(12) 0.03345(11) 0.67177(10) 0.0297(4) Uani 1 1 d .
C6 C 0.67681(12) 0.04778(14) 0.66633(12) 0.0393(5) Uani 1 1 d .
H6 H 0.6388 0.0217 0.6288 0.047 Uiso 1 1 calc R
C7 C 0.64728(12) 0.09985(14) 0.71517(12) 0.0399(5) Uani 1 1 d .
H7 H 0.5901 0.1078 0.7111 0.048 Uiso 1 1 calc R
C8 C 0.78624(12) -0.02644(12) 0.61660(11) 0.0323(4) Uani 1 1 d .
C9 C 0.95279(12) 0.06120(12) 0.67891(10) 0.0302(4) Uani 1 1 d .
H9 H 0.9217 0.0594 0.6307 0.036 Uiso 1 1 calc R
C10 C 0.96129(12) 0.06186(12) 0.80938(11) 0.0304(4) Uani 1 1 d .
H10 H 0.9356 0.0615 0.8500 0.037 Uiso 1 1 calc R
C11 C 0.91152(11) 0.06312(11) 0.73821(10) 0.0272(4) Uani 1 1 d .
C12 C 0.52915(19) 0.14517(18) 0.94712(17) 0.0720(9) Uani 1 1 d .
H12 H 0.5150 0.1332 0.8968 0.086 Uiso 1 1 calc R
C13 C 0.4914(2) 0.11246(19) 0.99897(18) 0.0764(9) Uani 1 1 d .
H13 H 0.4467 0.0754 0.9913 0.092 Uiso 1 1 calc R
C14 C 0.59005(14) 0.19525(15) 1.04919(14) 0.0475(6) Uani 1 1 d .
H14 H 0.6264 0.2254 1.0851 0.057 Uiso 1 1 calc R
C15 C 0.50337(16) 0.1363(2) 1.13471(15) 0.0673(8) Uani 1 1 d .
H15A H 0.5425 0.1648 1.1733 0.081 Uiso 1 1 calc R
H15B H 0.5026 0.0779 1.1482 0.081 Uiso 1 1 calc R
C16 C 0.41709(14) 0.17295(16) 1.12913(13) 0.0476(6) Uani 1 1 d .
C17 C 0.39542(16) 0.24783(16) 1.09327(14) 0.0527(6) Uani 1 1 d .
H17 H 0.4349 0.2768 1.0733 0.063 Uiso 1 1 calc R
C18 C 0.43784(13) 0.34863(14) 0.84551(12) 0.0384(5) Uani 1 1 d .
H18 H 0.4394 0.3222 0.8009 0.046 Uiso 1 1 calc R
C19 C 0.39135(14) 0.41549(14) 0.93141(12) 0.0418(5) Uani 1 1 d .
H19 H 0.3568 0.4436 0.9576 0.050 Uiso 1 1 calc R
C20 C 0.47291(13) 0.39849(13) 0.95460(12) 0.0388(5) Uani 1 1 d .
H20 H 0.5046 0.4130 1.0006 0.047 Uiso 1 1 calc R
C21 C 0.28591(13) 0.38536(17) 0.81450(13) 0.0504(6) Uani 1 1 d .
H21A H 0.2885 0.3621 0.7665 0.060 Uiso 1 1 calc R
H21B H 0.2678 0.4429 0.8072 0.060 Uiso 1 1 calc R
C22 C 0.22255(13) 0.33721(14) 0.84718(12) 0.0390(5) Uani 1 1 d .
C23 C 0.24258(15) 0.26203(14) 0.88328(12) 0.0447(5) Uani 1 1 d .
H23 H 0.2959 0.2398 0.8873 0.054 Uiso 1 1 calc R
C24 C 0.18370(16) 0.22006(15) 0.91331(14) 0.0513(6) Uani 1 1 d .
H24 H 0.1976 0.1699 0.9381 0.062 Uiso 1 1 calc R
C25 C 0.14286(13) 0.36897(15) 0.84159(12) 0.0448(5) Uani 1 1 d .
H25 H 0.1292 0.4196 0.8176 0.054 Uiso 1 1 calc R
C26 C 0.67460(12) 0.19987(12) 0.82170(11) 0.0302(4) Uani 1 1 d .
H1W H 0.7021(11) 0.4111(7) 1.0086(4) 0.080 Uiso 1 1 d D
H2W H 0.7069(11) 0.3358(4) 1.0453(5) 0.080 Uiso 1 1 d D
Mn1 Mn 0.628962(17) 0.306734(18) 0.912974(16) 0.02946(11) Uani 1 1 d D
N1 N 0.50263(10) 0.35652(11) 0.90025(10) 0.0372(4) Uani 1 1 d .
N2 N 0.36926(10) 0.38318(11) 0.86172(10) 0.0384(4) Uani 1 1 d .
N3 N 0.53120(12) 0.14411(13) 1.06430(12) 0.0520(5) Uani 1 1 d .
N4 N 0.59119(12) 0.19841(11) 0.97886(11) 0.0447(5) Uani 1 1 d .
O1 O 0.82325(9) -0.09157(9) 0.64207(7) 0.0378(3) Uani 1 1 d .
O2 O 0.76659(12) -0.00636(10) 0.54985(8) 0.0583(5) Uani 1 1 d .
O3 O 0.72666(8) 0.22604(8) 0.87772(7) 0.0332(3) Uani 1 1 d .
O4 O 0.60046(8) 0.22501(10) 0.80806(8) 0.0418(4) Uani 1 1 d .
O1W O 0.67787(9) 0.36858(9) 1.01709(8) 0.0410(4) Uani 1 1 d D

loop_
_atom_site_aniso_label
_atom_site_aniso_U_11
_atom_site_aniso_U_22
_atom_site_aniso_U_33
_atom_site_aniso_U_23
_atom_site_aniso_U_13
_atom_site_aniso_U_12
C2 0.0309(10) 0.0321(10) 0.0278(10) 0.0010(8) 0.0072(8) 0.0037(8)
C3 0.0297(10) 0.0293(10) 0.0250(10) -0.0021(8) 0.0041(8) -0.0002(8)
C4 0.0304(10) 0.0253(9) 0.0252(10) 0.0014(8) 0.0071(8) 0.0008(8)
C5 0.0345(10) 0.0280(10) 0.0262(10) -0.0010(8) 0.0053(8) -0.0010(8)
C6 0.0316(11) 0.0464(12) 0.0370(12) -0.0104(10) 0.0001(9) -0.0045(9)
C7 0.0259(10) 0.0514(13) 0.0417(12) -0.0076(10) 0.0053(9) 0.0022(9)
C8 0.0362(11) 0.0306(11) 0.0299(11) -0.0038(9) 0.0065(8) -0.0052(9)
C9 0.0311(10) 0.0347(10) 0.0243(10) -0.0025(8) 0.0044(8) -0.0007(8)
C10 0.0341(10) 0.0333(10) 0.0261(10) 0.0002(8) 0.0113(8) 0.0006(8)
C11 0.0291(9) 0.0240(9) 0.0290(10) -0.0018(8) 0.0073(8) -0.0003(8)
C12 0.088(2) 0.0721(19) 0.0614(18) -0.0190(15) 0.0291(16) -0.0385(17)
C13 0.080(2) 0.073(2) 0.083(2) -0.0148(17) 0.0330(17) -0.0420(17)
C14 0.0365(12) 0.0613(15) 0.0455(14) 0.0063(11) 0.0101(10) -0.0104(11)
C15 0.0423(14) 0.102(2) 0.0617(18) 0.0333(16) 0.0200(12) 0.0010(14)
C16 0.0389(12) 0.0641(15) 0.0409(13) 0.0084(11) 0.0108(10) -0.0083(11)
C17 0.0532(15) 0.0509(14) 0.0580(16) 0.0037(12) 0.0205(12) -0.0154(12)
C18 0.0350(11) 0.0464(13) 0.0355(12) -0.0041(10) 0.0107(9) -0.0001(9)
C19 0.0461(13) 0.0426(12) 0.0415(13) -0.0009(10) 0.0201(10) 0.0073(10)
C20 0.0420(12) 0.0410(12) 0.0346(12) -0.0067(9) 0.0102(9) 0.0010(9)
C21 0.0336(12) 0.0731(17) 0.0449(14) 0.0217(12) 0.0088(10) 0.0000(11)
C22 0.0366(11) 0.0501(13) 0.0304(11) 0.0025(10) 0.0070(9) -0.0036(10)
C23 0.0470(13) 0.0454(13) 0.0431(14) -0.0010(11) 0.0126(10) 0.0021(10)
C24 0.0677(17) 0.0352(12) 0.0525(15) 0.0002(11) 0.0157(12) -0.0052(11)
C25 0.0384(12) 0.0557(14) 0.0404(13) 0.0164(11) 0.0085(9) -0.0019(10)
C26 0.0332(11) 0.0305(10) 0.0279(11) 0.0041(8) 0.0087(8) 0.0050(8)
Mn1 0.03050(18) 0.03104(18) 0.02835(19) 0.00018(12) 0.00952(12) 0.00271(12)
N1 0.0345(9) 0.0400(10) 0.0379(10) -0.0042(8) 0.0093(8) 0.0029(8)
N2 0.0317(9) 0.0471(10) 0.0383(10) 0.0078(8) 0.0115(7) 0.0020(8)
N3 0.0405(11) 0.0640(13) 0.0555(13) 0.0166(11) 0.0192(9) -0.0040(10)
N4 0.0474(11) 0.0458(11) 0.0442(12) 0.0015(9) 0.0174(9) -0.0067(9)
O1 0.0505(9) 0.0340(8) 0.0306(8) -0.0016(6) 0.0118(6) 0.0064(7)
O2 0.0979(14) 0.0477(9) 0.0269(9) -0.0036(7) 0.0068(8) 0.0192(9)
O3 0.0340(7) 0.0365(7) 0.0282(8) -0.0040(6) 0.0038(6) 0.0063(6)
O4 0.0310(8) 0.0567(9) 0.0367(8) -0.0054(7) 0.0048(6) 0.0136(7)
O1W 0.0504(9) 0.0395(8) 0.0301(8) 0.0069(6) 0.0012(6) -0.0012(7)

loop_
_atom_type_symbol
_atom_type_description
_atom_type_scat_dispersion_real
_atom_type_scat_dispersion_imag
_atom_type_scat_source
C C 0.0033 0.0016 'International Tables Vol C Tables 4.2.6.8 and 6.1.1.4'
H H 0.0000 0.0000 'International Tables Vol C Tables 4.2.6.8 and 6.1.1.4'
N N 0.0061 0.0033 'International Tables Vol C Tables 4.2.6.8 and 6.1.1.4'
O O 0.0106 0.0060 'International Tables Vol C Tables 4.2.6.8 and 6.1.1.4'
Mn Mn 0.3368 0.7283 'International Tables Vol C Tables 4.2.6.8 and 6.1.1.4'

loop_
_geom_angle_atom_site_label_1
_geom_angle_atom_site_label_2
_geom_angle_atom_site_label_3
_geom_angle
_geom_angle_site_symmetry_1
_geom_angle_site_symmetry_3
C3 C2 C7 119.22(18) . .
C3 C2 C26 120.11(17) . .
C7 C2 C26 120.64(17) . .
C2 C3 C4 122.60(17) . .
C2 C3 H3 118.7 . .
C4 C3 H3 118.7 . .
C3 C4 C5 117.61(17) . .
C3 C4 C11 118.22(16) . .
C5 C4 C11 124.14(16) . .
C6 C5 C4 119.59(17) . .
C6 C5 C8 117.19(16) . .
C4 C5 C8 123.20(17) . .
C5 C6 C7 121.81(18) . .
C5 C6 H6 119.1 . .
C7 C6 H6 119.1 . .
C6 C7 C2 119.15(18) . .
C6 C7 H7 120.4 . .
C2 C7 H7 120.4 . .
O2 C8 O1 126.42(19) . .
O2 C8 C5 116.61(17) . .
O1 C8 C5 116.96(17) . .
C10 C9 C11 121.04(17) 2_756 .
C10 C9 H9 119.5 2_756 .
C11 C9 H9 119.5 . .
C9 C10 C11 121.91(18) 2_756 .
C9 C10 H10 119.0 2_756 .
C11 C10 H10 119.0 . .
C9 C11 C10 117.00(17) . .
C9 C11 C4 122.81(16) . .
C10 C11 C4 120.03(17) . .
C13 C12 N4 110.3(3) . .
C13 C12 H12 124.8 . .
N4 C12 H12 124.8 . .
C12 C13 N3 106.3(2) . .
C12 C13 H13 126.8 . .
N3 C13 H13 126.8 . .
N4 C14 N3 112.8(2) . .
N4 C14 H14 123.6 . .
N3 C14 H14 123.6 . .
N3 C15 C16 111.0(2) . .
N3 C15 H15A 109.4 . .
C16 C15 H15A 109.4 . .
N3 C15 H15B 109.4 . .
C16 C15 H15B 109.4 . .
H15A C15 H15B 108.0 . .
C17 C16 C25 118.4(2) . 7_557
C17 C16 C15 121.1(2) . .
C25 C16 C15 120.5(2) 7_557 .
C24 C17 C16 120.9(2) 7_557 .
C24 C17 H17 119.6 7_557 .
C16 C17 H17 119.6 . .
N1 C18 N2 111.70(19) . .
N1 C18 H18 124.2 . .
N2 C18 H18 124.2 . .
C20 C19 N2 106.20(18) . .
C20 C19 H19 126.9 . .
N2 C19 H19 126.9 . .
C19 C20 N1 109.96(19) . .
C19 C20 H20 125.0 . .
N1 C20 H20 125.0 . .
N2 C21 C22 112.39(18) . .
N2 C21 H21A 109.1 . .
C22 C21 H21A 109.1 . .
N2 C21 H21B 109.1 . .
C22 C21 H21B 109.1 . .
H21A C21 H21B 107.9 . .
C25 C22 C23 119.0(2) . .
C25 C22 C21 119.5(2) . .
C23 C22 C21 121.5(2) . .
C24 C23 C22 120.2(2) . .
C24 C23 H23 119.9 . .
C22 C23 H23 119.9 . .
C17 C24 C23 120.1(2) 7_557 .
C17 C24 H24 119.9 7_557 .
C23 C24 H24 119.9 . .
C22 C25 C16 121.4(2) . 7_557
C22 C25 H25 119.3 . .
C16 C25 H25 119.3 7_557 .
O4 C26 O3 121.20(18) . .
O4 C26 C2 120.06(17) . .
O3 C26 C2 118.71(17) . .
O4 C26 Mn1 61.84(10) . .
O3 C26 Mn1 59.36(10) . .
C2 C26 Mn1 177.84(14) . .
O1 Mn1 O1W 88.10(5) 4_656 .
O1 Mn1 N1 95.58(6) 4_656 .
O1W Mn1 N1 95.67(6) . .
O1 Mn1 O3 87.35(5) 4_656 .
O1W Mn1 O3 111.34(5) . .
N1 Mn1 O3 152.93(6) . .
O1 Mn1 N4 174.27(6) 4_656 .
O1W Mn1 N4 88.15(6) . .
N1 Mn1 N4 89.10(7) . .
O3 Mn1 N4 89.98(6) . .
O1 Mn1 O4 93.81(6) 4_656 .
O1W Mn1 O4 168.65(5) . .
N1 Mn1 O4 95.28(6) . .
O3 Mn1 O4 57.65(5) . .
N4 Mn1 O4 89.04(6) . .
O1 Mn1 C26 90.90(6) 4_656 .
O1W Mn1 C26 140.29(6) . .
N1 Mn1 C26 123.90(6) . .
O3 Mn1 C26 29.03(5) . .
N4 Mn1 C26 89.22(7) . .
O4 Mn1 C26 28.62(5) . .
C18 N1 C20 105.03(18) . .
C18 N1 Mn1 130.21(14) . .
C20 N1 Mn1 124.54(14) . .
C18 N2 C19 107.12(17) . .
C18 N2 C21 126.8(2) . .
C19 N2 C21 126.09(19) . .
C14 N3 C13 106.4(2) . .
C14 N3 C15 127.1(2) . .
C13 N3 C15 125.4(2) . .
C14 N4 C12 104.1(2) . .
C14 N4 Mn1 128.43(16) . .
C12 N4 Mn1 120.49(18) . .
C8 O1 Mn1 130.63(13) . 4_646
C26 O3 Mn1 91.61(11) . .
C26 O4 Mn1 89.53(12) . .
Mn1 O1W H1W 108.5(5) . .
Mn1 O1W H2W 109.3(5) . .
H1W O1W H2W 114.6(2) . .

loop_
_geom_bond_atom_site_label_1
_geom_bond_atom_site_label_2
_geom_bond_distance
_geom_bond_site_symmetry_2
C2 C3 1.380(3) .
C2 C7 1.387(3) .
C2 C26 1.497(3) .
C3 C4 1.393(3) .
C3 H3 0.9300 .
C4 C5 1.407(3) .
C4 C11 1.485(3) .
C5 C6 1.383(3) .
C5 C8 1.514(3) .
C6 C7 1.385(3) .
C6 H6 0.9300 .
C7 H7 0.9300 .
C8 O2 1.250(2) .
C8 O1 1.250(2) .
C9 C10 1.376(3) 2_756
C9 C11 1.396(3) .
C9 H9 0.9300 .
C10 C9 1.376(3) 2_756
C10 C11 1.397(3) .
C10 H10 0.9300 .
C12 C13 1.345(4) .
C12 N4 1.364(3) .
C12 H12 0.9300 .
C13 N3 1.347(4) .
C13 H13 0.9300 .
C14 N4 1.302(3) .
C14 N3 1.336(3) .
C14 H14 0.9300 .
C15 N3 1.466(3) .
C15 C16 1.512(3) .
C15 H15A 0.9700 .
C15 H15B 0.9700 .
C16 C17 1.383(3) .
C16 C25 1.385(3) 7_557
C17 C24 1.374(4) 7_557
C17 H17 0.9300 .
C18 N1 1.312(3) .
C18 N2 1.337(3) .
C18 H18 0.9300 .
C19 C20 1.342(3) .
C19 N2 1.365(3) .
C19 H19 0.9300 .
C20 N1 1.375(3) .
C20 H20 0.9300 .
C21 N2 1.461(3) .
C21 C22 1.511(3) .
C21 H21A 0.9700 .
C21 H21B 0.9700 .
C22 C25 1.382(3) .
C22 C23 1.385(3) .
C23 C24 1.379(3) .
C23 H23 0.9300 .
C24 C17 1.374(4) 7_557
C24 H24 0.9300 .
C25 C16 1.385(3) 7_557
C25 H25 0.9300 .
C26 O4 1.253(2) .
C26 O3 1.269(2) .
C26 Mn1 2.615(2) .
Mn1 O1 2.1503(14) 4_656
Mn1 O1W 2.1655(15) .
Mn1 N1 2.1808(17) .
Mn1 O3 2.2508(13) .
Mn1 N4 2.2765(19) .
Mn1 O4 2.3056(15) .
O1 Mn1 2.1503(14) 4_646
O1W H1W 0.8202(11) .
O1W H2W 0.8199(10) .
